data_4077661
loop_
_publ_author_name
'Carmona, Daniel'
'Ferrer, Joaquina'
'Arilla, Jos\'e M.'
'Reyes, Josefa'
'Lahoz, Fernando J.'
'Elipe, Sergio'
'Modrego, F. Javier'
'Oro, Luis A.'

_publ_section_title
;
 Synthesis, Characterization, and Theoretical Studies on Heterobinuclear
 (p-cymene)Os(\m-pz)2M (M = Ir, Rh; Hpz = Pyrazole) Complexes
;
_journal_issue 5
_journal_name_full Organometallics
_journal_page_first 798
_journal_paper_doi 10.1021/om990624h
_journal_volume 19
_journal_year 2000
_chemical_formula_moiety 'C18 H20 Cl N4 O2 Os Rh'
_chemical_formula_structural '[(C10 H14) Os Cl (C3 H3 N2)2 Rh (C O)2]'
_chemical_formula_sum 'C18 H20 Cl N4 O2 Os Rh'
_chemical_formula_weight 652.94
_chemical_name_systematic
;
 chloro-dicarbonyl-(eta$6!-p-cymene)-bis-(mu!2$-pyrazolyl-N,N')-
 rhodium(i)-osmium(ii)
;
_space_group_IT_number 14
_symmetry_cell_setting monoclinic
_symmetry_space_group_name_Hall '-P 2yn'
_symmetry_space_group_name_H-M 'P 1 21/n 1'
_atom_sites_solution_hydrogens geom
_atom_sites_solution_primary direct
_atom_sites_solution_secondary difmap
_audit_creation_method SHELXL-97
_cell_angle_alpha 90.00
_cell_angle_beta 99.183(8)
_cell_angle_gamma 90.00
_cell_formula_units_Z 4
_cell_length_a 11.9551(11)
_cell_length_b 14.0018(13)
_cell_length_c 12.4844(12)
_cell_measurement_reflns_used 72
_cell_measurement_temperature 200.0(2)
_cell_measurement_theta_max 18
_cell_measurement_theta_min 12.5
_cell_volume 2063.0(3)
_computing_cell_refinement 'XSCANS v. 2.1 (Siemens)'
_computing_data_collection 'XSCANS v. 2.1 (Siemens)'
_computing_data_reduction 'XSCANS v. 2.1 (Siemens)'
_computing_molecular_graphics 'XP, SHELXTL v. 5 (Siemens)'
_computing_publication_material 'CIFTAB (Sheldrick, 1997)'
_computing_structure_refinement 'SHELXL-97 (Sheldrick, 1997)'
_computing_structure_solution 'SHELXS-97 (Sheldrick, 1997)'
_diffrn_ambient_temperature 200.0(2)
_diffrn_measured_fraction_theta_full 0.634
_diffrn_measured_fraction_theta_max 0.634
_diffrn_measurement_device 'four-circle diffractometer'
_diffrn_measurement_device_type 'Siemens P4'
_diffrn_measurement_method '\w/2\q scans'
_diffrn_radiation_monochromator graphite
_diffrn_radiation_source 'normal focus Mo sealed tube'
_diffrn_radiation_type MoK\a
_diffrn_radiation_wavelength 0.71073
_diffrn_reflns_av_R_equivalents 0.0465
_diffrn_reflns_av_sigmaI/netI 0.0390
_diffrn_reflns_limit_h_max 14
_diffrn_reflns_limit_h_min -1
_diffrn_reflns_limit_k_max 22
_diffrn_reflns_limit_k_min -1
_diffrn_reflns_limit_l_max 20
_diffrn_reflns_limit_l_min -20
_diffrn_reflns_number 7456
_diffrn_reflns_theta_full 35.02
_diffrn_reflns_theta_max 35.02
_diffrn_reflns_theta_min 2.19
_diffrn_standards_decay_% 'no decay'
_diffrn_standards_interval_count 100
_diffrn_standards_number 3
_exptl_absorpt_coefficient_mu 7.102
_exptl_absorpt_correction_T_max 0.068
_exptl_absorpt_correction_T_min 0.022
_exptl_absorpt_correction_type '\y scans'
_exptl_absorpt_process_details
;
 Azimuthal psi-scans of 15 reflections at 10\% intervals.
 Data corrected with the program: XPREP, SHELXTL v. 5 (Siemens)
;
_exptl_crystal_colour yellow
_exptl_crystal_density_diffrn 2.102
_exptl_crystal_density_meas ?
_exptl_crystal_density_method 'not measured'
_exptl_crystal_description 'irregular block'
_exptl_crystal_F_000 1240
_exptl_crystal_size_max 0.52
_exptl_crystal_size_mid 0.42
_exptl_crystal_size_min 0.36
_refine_diff_density_max 1.735
_refine_diff_density_min -1.594
_refine_diff_density_rms 0.158
_refine_ls_extinction_method none
_refine_ls_goodness_of_fit_ref 0.937
_refine_ls_hydrogen_treatment mixed
_refine_ls_matrix_type full
_refine_ls_number_parameters 250
_refine_ls_number_reflns 5959
_refine_ls_number_restraints 0
_refine_ls_restrained_S_all 0.937
_refine_ls_R_factor_all 0.0439
_refine_ls_R_factor_gt 0.0314
_refine_ls_shift/su_max 0.001
_refine_ls_shift/su_mean 0.000
_refine_ls_structure_factor_coef Fsqd
_refine_ls_weighting_details 'calc w=3D1/[\s^2^(Fo^2^)+(0.0454P)^2^+0.0000P] where P=3D(Fo^2^+2Fc^2^)/3'
_refine_ls_weighting_scheme calc
_refine_ls_wR_factor_gt 0.0725
_refine_ls_wR_factor_ref 0.0753
_reflns_number_gt 4607
_reflns_number_total 5959
_reflns_threshold_expression >2sigma(I)
_cod_data_source_file om990624h.cif
_cod_data_source_block compound6
_cod_depositor_comments
;
The following automatic conversions were performed:

'_exptl_crystal_density_meas' value 'not measured' was changed to '?'
- the value is perceived as not measured.

Automatic conversion script
Id: cif_fix_values 3008 2015-01-20 13:52:24Z robertas 
;
_cod_original_cell_volume 2063.0(4)
_cod_database_code 4077661

loop_
_symmetry_equiv_pos_as_xyz
'x, y, z'
'-x+1/2, y+1/2, -z+1/2'
'-x, -y, -z'
'x-1/2, -y-1/2, z-1/2'

loop_
_atom_site_label
_atom_site_type_symbol
_atom_site_fract_x
_atom_site_fract_y
_atom_site_fract_z
_atom_site_U_iso_or_equiv
_atom_site_adp_type
_atom_site_occupancy
_atom_site_calc_flag
_atom_site_refinement_flags
Os Os 0.977106(15) 0.114314(12) 0.767712(12) 0.02551(6) Uani 1 d .
Rh Rh 1.19313(3) 0.22632(3) 0.63719(3) 0.03380(9) Uani 1 d .
Cl Cl 0.93589(11) 0.14591(10) 0.94737(9) 0.0410(3) Uani 1 d .
N1 N 1.1477(3) 0.1206(3) 0.8383(3) 0.0299(8) Uani 1 d .
N2 N 1.2303(3) 0.1558(3) 0.7846(3) 0.0338(8) Uani 1 d .
C1 C 1.2005(5) 0.0835(4) 0.9338(4) 0.0386(11) Uani 1 d .
H1 H 1.1611 0.0571 0.9867 0.042(5) Uiso 1 d R
C2 C 1.3143(5) 0.0968(4) 0.9435(4) 0.0422(12) Uani 1 d .
H2 H 1.3663 0.0785 1.0031 0.042(5) Uiso 1 d R
C3 C 1.3309(4) 0.1413(4) 0.8495(5) 0.0409(12) Uani 1 d .
H3 H 1.4025 0.1628 0.8273 0.042(5) Uiso 1 d R
N3 N 0.9937(3) 0.2628(3) 0.7552(3) 0.0303(8) Uani 1 d .
N4 N 1.0717(3) 0.3039(3) 0.7001(3) 0.0315(8) Uani 1 d .
C4 C 0.9312(4) 0.3343(4) 0.7888(4) 0.0378(11) Uani 1 d .
H4 H 0.8658 0.3277 0.8236 0.042(5) Uiso 1 d R
C5 C 0.9698(5) 0.4220(4) 0.7574(5) 0.0456(13) Uani 1 d .
H5 H 0.9501 0.4862 0.7714 0.042(5) Uiso 1 d R
C6 C 1.0578(5) 0.3994(4) 0.7021(5) 0.0432(12) Uani 1 d .
H6 H 1.1025 0.4479 0.6666 0.042(5) Uiso 1 d R
C7 C 0.9988(4) -0.0346(4) 0.7143(4) 0.0372(11) Uani 1 d .
C8 C 1.0127(4) 0.0318(4) 0.6292(3) 0.0361(10) Uani 1 d .
H8 H 1.0912 0.0347 0.6027 0.042(5) Uiso 1 d R
C9 C 0.9292(5) 0.1007(4) 0.5940(3) 0.0352(11) Uani 1 d .
H9 H 0.9427 0.1536 0.5291 0.042(5) Uiso 1 d R
C10 C 0.8247(4) 0.1053(3) 0.6397(4) 0.0343(10) Uani 1 d .
C11 C 0.8128(4) 0.0423(3) 0.7246(4) 0.0338(10) Uani 1 d .
H11 H 0.7521 0.0477 0.7615 0.029(7) Uiso 1 d R
C12 C 0.8990(4) -0.0279(3) 0.7616(4) 0.0338(10) Uani 1 d .
H12 H 0.8961 -0.0652 0.8266 0.029(7) Uiso 1 d R
C13 C 1.0928(6) -0.1039(4) 0.7577(5) 0.0532(15) Uani 1 d .
H13A H 1.0860 -0.1217 0.8323 0.063(7) Uiso 1 calc R
H13B H 1.1665 -0.0735 0.7566 0.063(7) Uiso 1 calc R
H13C H 1.0865 -0.1612 0.7121 0.063(7) Uiso 1 calc R
C14 C 0.7382(5) 0.1813(4) 0.5969(4) 0.0411(12) Uani 1 d .
H14 H 0.7771 0.2383 0.5852 0.029(7) Uiso 1 d R
C15 C 0.6760(7) 0.1482(6) 0.4861(5) 0.070(2) Uani 1 d .
H15A H 0.7315 0.1306 0.4396 0.063(7) Uiso 1 calc R
H15B H 0.6281 0.2002 0.4519 0.063(7) Uiso 1 calc R
H15C H 0.6286 0.0928 0.4958 0.063(7) Uiso 1 calc R
C16 C 0.6551(5) 0.2068(5) 0.6717(5) 0.0532(15) Uani 1 d .
H16A H 0.6091 0.1507 0.6823 0.063(7) Uiso 1 calc R
H16B H 0.6057 0.2585 0.6394 0.063(7) Uiso 1 calc R
H16C H 0.6966 0.2277 0.7419 0.063(7) Uiso 1 calc R
C17 C 1.3038(5) 0.1575(5) 0.5802(5) 0.0488(13) Uani 1 d .
O1 O 1.3713(5) 0.1128(4) 0.5484(5) 0.0717(14) Uani 1 d .
C18 C 1.1580(5) 0.2972(5) 0.5100(5) 0.0480(14) Uani 1 d .
O2 O 1.1310(4) 0.3403(5) 0.4327(4) 0.0780(16) Uani 1 d .

loop_
_atom_site_aniso_label
_atom_site_aniso_U_11
_atom_site_aniso_U_22
_atom_site_aniso_U_33
_atom_site_aniso_U_23
_atom_site_aniso_U_13
_atom_site_aniso_U_12
Os 0.02705(11) 0.02575(7) 0.02314(6) -0.00060(6) 0.00224(6) -0.00077(8)
Rh 0.0311(2) 0.03624(19) 0.03455(15) 0.00263(14) 0.00676(15) -0.00299(17)
Cl 0.0456(7) 0.0493(7) 0.0302(4) -0.0039(5) 0.0121(5) -0.0025(6)
N1 0.030(2) 0.034(2) 0.0248(13) -0.0008(14) 0.0035(14) -0.0002(18)
N2 0.029(2) 0.036(2) 0.0346(17) 0.0020(16) -0.0021(16) 0.0026(18)
C1 0.043(3) 0.041(3) 0.0289(18) -0.0011(19) -0.002(2) 0.010(2)
C2 0.040(3) 0.042(3) 0.039(2) -0.002(2) -0.009(2) 0.008(2)
C3 0.025(2) 0.038(3) 0.056(3) -0.004(2) -0.003(2) 0.000(2)
N3 0.035(2) 0.0228(16) 0.0318(16) -0.0001(13) 0.0017(16) -0.0026(16)
N4 0.031(2) 0.0267(18) 0.0364(17) 0.0026(15) 0.0048(16) -0.0007(17)
C4 0.032(2) 0.038(3) 0.041(2) -0.011(2) 0.000(2) 0.006(2)
C5 0.043(3) 0.029(2) 0.061(3) -0.007(2) -0.004(3) 0.006(2)
C6 0.044(3) 0.028(2) 0.055(3) 0.006(2) -0.002(2) -0.005(2)
C7 0.043(3) 0.029(2) 0.037(2) -0.0084(18) -0.002(2) 0.000(2)
C8 0.041(3) 0.035(2) 0.0303(18) -0.0102(18) 0.0022(19) -0.003(2)
C9 0.045(3) 0.035(2) 0.0234(15) -0.0027(16) 0.0000(18) -0.012(2)
C10 0.034(2) 0.031(2) 0.0333(19) -0.0012(17) -0.0082(19) -0.004(2)
C11 0.031(2) 0.032(2) 0.038(2) 0.0004(18) 0.0047(19) -0.003(2)
C12 0.038(3) 0.024(2) 0.038(2) 0.0027(17) 0.004(2) -0.002(2)
C13 0.059(4) 0.041(3) 0.057(3) -0.008(3) 0.001(3) 0.021(3)
C14 0.041(3) 0.033(2) 0.043(2) 0.004(2) -0.010(2) -0.002(2)
C15 0.077(5) 0.066(4) 0.053(3) -0.001(3) -0.030(3) 0.020(4)
C16 0.045(3) 0.044(3) 0.068(4) 0.004(3) 0.000(3) 0.012(3)
C17 0.047(3) 0.050(3) 0.052(3) 0.003(3) 0.014(3) -0.006(3)
O1 0.072(3) 0.065(3) 0.087(3) 0.007(3) 0.041(3) 0.017(3)
C18 0.038(3) 0.062(4) 0.046(3) 0.007(3) 0.012(2) -0.002(3)
O2 0.067(3) 0.114(5) 0.053(2) 0.038(3) 0.011(2) 0.013(3)

loop_
_atom_type_symbol
_atom_type_description
_atom_type_scat_dispersion_real
_atom_type_scat_dispersion_imag
_atom_type_scat_source
C C 0.0033 0.0016 'International Tables Vol C Tables 4.2.6.8 and 6.1.1.4'
H H 0.0000 0.0000 'International Tables Vol C Tables 4.2.6.8 and 6.1.1.4'
N N 0.0061 0.0033 'International Tables Vol C Tables 4.2.6.8 and 6.1.1.4'
O O 0.0106 0.0060 'International Tables Vol C Tables 4.2.6.8 and 6.1.1.4'
Cl Cl 0.1484 0.1585 'International Tables Vol C Tables 4.2.6.8 and 6.1.1.4'
Rh Rh -1.1178 0.9187 'International Tables Vol C Tables 4.2.6.8 and 6.1.1.4'
Os Os -1.2165 7.6030 'International Tables Vol C Tables 4.2.6.8 and 6.1.1.4'

loop_
_geom_angle_atom_site_label_1
_geom_angle_atom_site_label_2
_geom_angle_atom_site_label_3
_geom_angle
N1 Os N3 83.81(15)
N1 Os C9 120.75(18)
N3 Os C9 91.46(16)
N1 Os C8 93.22(17)
N3 Os C8 115.72(17)
C9 Os C8 37.85(19)
N1 Os C12 115.72(17)
N3 Os C12 160.30(17)
C9 Os C12 80.90(18)
C8 Os C12 68.10(19)
N1 Os C11 153.70(17)
N3 Os C11 121.89(17)
C9 Os C11 68.29(18)
C8 Os C11 80.91(19)
C12 Os C11 38.41(18)
N1 Os C7 90.75(17)
N3 Os C7 153.26(18)
C9 Os C7 68.92(18)
C8 Os C7 38.28(18)
C12 Os C7 37.46(19)
C11 Os C7 68.75(19)
N1 Os C10 159.45(17)
N3 Os C10 94.51(16)
C9 Os C10 38.7(2)
C8 Os C10 69.00(19)
C12 Os C10 68.21(17)
C11 Os C10 36.98(17)
C7 Os C10 81.54(18)
N1 Os Cl 86.02(10)
N3 Os Cl 85.60(11)
C9 Os Cl 152.64(15)
C8 Os Cl 158.49(14)
C12 Os Cl 92.87(13)
C11 Os Cl 90.28(13)
C7 Os Cl 120.22(14)
C10 Os Cl 114.33(14)
C18 Rh C17 91.6(3)
C18 Rh N4 88.1(2)
C17 Rh N4 179.3(2)
C18 Rh N2 176.1(2)
C17 Rh N2 91.6(2)
N4 Rh N2 88.67(16)
C1 N1 N2 107.3(4)
C1 N1 Os 129.7(3)
N2 N1 Os 122.6(3)
C3 N2 N1 107.1(4)
C3 N2 Rh 130.3(4)
N1 N2 Rh 122.5(3)
C2 C1 N1 110.0(5)
C2 C1 H1 126.5
N1 C1 H1 123.3
C1 C2 C3 105.4(4)
C1 C2 H2 124.5
C3 C2 H2 130.1
N2 C3 C2 110.1(5)
N2 C3 H3 120.9
C2 C3 H3 129.0
C4 N3 N4 107.3(4)
C4 N3 Os 130.3(4)
N4 N3 Os 122.3(3)
C6 N4 N3 108.1(4)
C6 N4 Rh 128.7(4)
N3 N4 Rh 123.1(3)
N3 C4 C5 109.9(5)
N3 C4 H4 126.8
C5 C4 H4 123.1
C6 C5 C4 104.6(5)
C6 C5 H5 122.5
C4 C5 H5 132.8
N4 C6 C5 110.0(5)
N4 C6 H6 125.7
C5 C6 H6 124.3
C12 C7 C8 117.9(4)
C12 C7 C13 121.2(5)
C8 C7 C13 120.7(5)
C12 C7 Os 70.4(3)
C8 C7 Os 69.4(3)
C13 C7 Os 127.6(4)
C9 C8 C7 120.9(5)
C9 C8 Os 70.5(3)
C7 C8 Os 72.3(3)
C9 C8 H8 120.2
C7 C8 H8 118.2
Os C8 H8 122.1
C8 C9 C10 121.2(4)
C8 C9 Os 71.7(2)
C10 C9 Os 73.1(2)
C8 C9 H9 119.9
C10 C9 H9 118.8
Os C9 H9 128.1
C11 C10 C9 117.7(4)
C11 C10 C14 124.1(5)
C9 C10 C14 118.1(4)
C11 C10 Os 70.4(3)
C9 C10 Os 68.2(2)
C14 C10 Os 130.2(3)
C10 C11 C12 121.1(5)
C10 C11 Os 72.7(3)
C12 C11 Os 70.7(3)
C10 C11 H11 120.5
C12 C11 H11 118.3
Os C11 H11 125.6
C7 C12 C11 121.2(4)
C7 C12 Os 72.1(3)
C11 C12 Os 70.9(3)
C7 C12 H12 117.2
C11 C12 H12 121.0
Os C12 H12 122.1
C7 C13 H13A 109.5
C7 C13 H13B 109.5
H13A C13 H13B 109.5
C7 C13 H13C 109.5
H13A C13 H13C 109.5
H13B C13 H13C 109.5
C16 C14 C10 115.2(5)
C16 C14 C15 110.9(5)
C10 C14 C15 108.1(5)
C16 C14 H14 106.5
C10 C14 H14 108.7
C15 C14 H14 107.2
C14 C15 H15A 109.5
C14 C15 H15B 109.5
H15A C15 H15B 109.5
C14 C15 H15C 109.5
H15A C15 H15C 109.5
H15B C15 H15C 109.5
C14 C16 H16A 109.5
C14 C16 H16B 109.5
H16A C16 H16B 109.5
C14 C16 H16C 109.5
H16A C16 H16C 109.5
H16B C16 H16C 109.5
O1 C17 Rh 177.4(6)
O2 C18 Rh 176.7(5)

loop_
_geom_bond_atom_site_label_1
_geom_bond_atom_site_label_2
_geom_bond_distance
Os N1 2.091(4)
Os N3 2.097(4)
Os C9 2.161(4)
Os C8 2.177(4)
Os C12 2.195(5)
Os C11 2.197(5)
Os C7 2.217(5)
Os C10 2.227(4)
Os Cl 2.4129(11)
Rh C18 1.863(6)
Rh C17 1.866(7)
Rh N4 2.066(4)
Rh N2 2.073(4)
N1 C1 1.360(6)
N1 N2 1.371(6)
N2 C3 1.354(6)
C1 C2 1.360(8)
C1 H1 0.9454
C2 C3 1.371(8)
C2 H2 0.9265
C3 H3 0.9876
N3 C4 1.355(6)
N3 N4 1.370(6)
N4 C6 1.348(6)
C4 C5 1.389(8)
C4 H4 0.9583
C5 C6 1.384(9)
C5 H5 0.9520
C6 H6 1.0093
C7 C12 1.417(7)
C7 C8 1.441(7)
C7 C13 1.517(7)
C8 C9 1.407(7)
C8 H8 1.0445
C9 C10 1.456(8)
C9 H9 1.1280
C10 C11 1.403(7)
C10 C14 1.520(7)
C11 C12 1.445(7)
C11 H11 0.9229
C12 H12 0.9714
C13 H13A 0.9800
C13 H13B 0.9800
C13 H13C 0.9800
C14 C16 1.511(9)
C14 C15 1.534(8)
C14 H14 0.9461
C15 H15A 0.9800
C15 H15B 0.9800
C15 H15C 0.9800
C16 H16A 0.9800
C16 H16B 0.9800
C16 H16C 0.9800
C17 O1 1.142(8)
C18 O2 1.140(7)
